data_4025556
loop_
_publ_author_name
'Hikaru Yanai'
'Yasuhiro Yoshino'
'Arata Takahashi'
'Takeo Taguchi'

_publ_contact_author_address
;
School of Pharmacy, Tokyo University of Pharmacy and Life Sciences,
1432-1 Horinouchi, Hachioji, Tokyo 192-0392, Japan
;
_publ_contact_author_email yanai@toyaku.ac.jp
_publ_contact_author_name 'Hikaru Yanai'
_publ_section_title
;
 Carbon Acid Induced Mukaiyama Aldol Type Reaction of Sterically Hindered
 Ketones
;
_journal_name_full 'Journal of Organic Chemistry'
_journal_page_first 5375
_journal_page_last 5378
_journal_paper_doi 10.1021/jo100915e
_journal_volume 75
_journal_year 2010
_chemical_formula_moiety 'C18 H32 O3 Si'
_chemical_formula_sum 'C18 H32 O3 Si'
_chemical_formula_weight 324.53
_chemical_melting_point 80.8
_chemical_name_systematic
; 
(R*)-5-((R*)-1-(tert-Butyldimethylsilyloxy)-2,2-dimethylcyclohexyl)
furan-2(5H)-one 
;
_space_group_IT_number 2
_symmetry_cell_setting triclinic
_symmetry_space_group_name_Hall '-P 1'
_symmetry_space_group_name_H-M 'P -1'
_atom_sites_solution_hydrogens geom
_atom_sites_solution_primary direct
_atom_sites_solution_secondary difmap
_audit_creation_date '29 September 09'
_audit_creation_method SHELXL-97
_cell_angle_alpha 99.615(2)
_cell_angle_beta 91.836(2)
_cell_angle_gamma 96.734(2)
_cell_formula_units_Z 2
_cell_length_a 7.5776(12)
_cell_length_b 10.1746(16)
_cell_length_c 12.161(2)
_cell_measurement_reflns_used 4735
_cell_measurement_temperature 296
_cell_measurement_theta_max 27.55
_cell_measurement_theta_min 2.43
_cell_volume 916.8(3)
_computing_cell_refinement 'APEX2 (Bruker AXS, 2006)'
_computing_data_collection 'APEX2 (Bruker AXS, 2006)'
_computing_data_reduction 'SAINT (Bruker AXS, 2004)'
_computing_molecular_graphics 'XSHEL (Bruker AXS,2002)'
_computing_publication_material 'XCIF (Bruker AXS, 2001)'
_computing_structure_refinement 'SHELXL-97 (Sheldrick, 1997)'
_computing_structure_solution 'SHELXS-97 (Sheldrick, 1997)'
_diffrn_ambient_temperature 296
_diffrn_detector_area_resol_mean 8.333
_diffrn_measured_fraction_theta_full 0.978
_diffrn_measured_fraction_theta_max 0.978
_diffrn_measurement_device_type 'Bruker APEXII CCD area detector'
_diffrn_measurement_method 'phi and omega scans'
_diffrn_radiation_monochromator 'Bruker Helios multilayer confocal mirror'
_diffrn_radiation_source 'Bruker TXS fine-focus rotating anode'
_diffrn_radiation_type MoK\a
_diffrn_radiation_wavelength 0.71073
_diffrn_reflns_av_R_equivalents 0.0256
_diffrn_reflns_av_sigmaI/netI 0.0297
_diffrn_reflns_limit_h_max 9
_diffrn_reflns_limit_h_min -9
_diffrn_reflns_limit_k_max 13
_diffrn_reflns_limit_k_min -13
_diffrn_reflns_limit_l_max 15
_diffrn_reflns_limit_l_min -15
_diffrn_reflns_number 10472
_diffrn_reflns_theta_full 27.55
_diffrn_reflns_theta_max 27.55
_diffrn_reflns_theta_min 1.70
_exptl_absorpt_coefficient_mu 0.138
_exptl_absorpt_correction_type numerical
_exptl_absorpt_process_details
;
Crystal Faces plugin in Bruker APEX2 software
;
_exptl_crystal_colour BLOCK
_exptl_crystal_density_diffrn 1.176
_exptl_crystal_density_method 'not measured'
_exptl_crystal_description COLORLESS
_exptl_crystal_F_000 356
_exptl_crystal_size_max 0.26
_exptl_crystal_size_mid 0.22
_exptl_crystal_size_min 0.07
_refine_diff_density_max 0.458
_refine_diff_density_min -0.206
_refine_diff_density_rms 0.047
_refine_ls_extinction_method none
_refine_ls_goodness_of_fit_ref 1.037
_refine_ls_hydrogen_treatment constr
_refine_ls_matrix_type full
_refine_ls_number_parameters 206
_refine_ls_number_reflns 4139
_refine_ls_number_restraints 0
_refine_ls_restrained_S_all 1.037
_refine_ls_R_factor_all 0.0442
_refine_ls_R_factor_gt 0.0356
_refine_ls_shift/su_max 0.001
_refine_ls_shift/su_mean 0.000
_refine_ls_structure_factor_coef Fsqd
_refine_ls_weighting_details 'calc w=1/[\s^2^(Fo^2^)+(0.0482P)^2^+0.3273P] where P=(Fo^2^+2Fc^2^)/3'
_refine_ls_weighting_scheme calc
_refine_ls_wR_factor_gt 0.0900
_refine_ls_wR_factor_ref 0.0952
_reflns_number_gt 3531
_reflns_number_total 4139
_reflns_threshold_expression >2sigma(I)
_cod_data_source_file jo100915e_si_002.cif
_cod_data_source_block 3d-Si
_cod_original_sg_symbol_Hall '-P 1 '
_cod_original_sg_symbol_H-M 'P -1 '
_cod_database_code 4025556

loop_
_symmetry_equiv_pos_as_xyz
'x, y, z'
'-x, -y, -z'

loop_
_atom_site_label
_atom_site_type_symbol
_atom_site_fract_x
_atom_site_fract_y
_atom_site_fract_z
_atom_site_U_iso_or_equiv
_atom_site_adp_type
_atom_site_occupancy
_atom_site_symmetry_multiplicity
_atom_site_calc_flag
_atom_site_refinement_flags
_atom_site_disorder_assembly
_atom_site_disorder_group
Si1 Si 0.23628(4) 0.88117(3) 0.24092(3) 0.01392(10) Uani 1 1 d . . .
O1 O -0.11721(13) 0.70836(10) 0.53686(8) 0.0212(2) Uani 1 1 d . . .
O2 O 0.05545(11) 0.59679(9) 0.41661(7) 0.01486(19) Uani 1 1 d . . .
O3 O 0.20243(11) 0.72487(8) 0.26228(7) 0.01350(19) Uani 1 1 d . . .
C1 C 0.03003(18) 0.68734(13) 0.50864(10) 0.0166(3) Uani 1 1 d . . .
C2 C 0.24429(16) 0.59160(12) 0.40355(10) 0.0133(2) Uani 1 1 d . . .
H2 H 0.2719 0.5019 0.4118 0.016 Uiso 1 1 calc R . .
C3 C 0.29704(15) 0.61916(12) 0.28531(10) 0.0121(2) Uani 1 1 d . . .
C4 C 0.00235(16) 0.91965(12) 0.21380(11) 0.0145(2) Uani 1 1 d . . .
C5 C -0.10335(17) 0.91421(14) 0.31910(11) 0.0189(3) Uani 1 1 d . . .
H5A H -0.2222 0.9336 0.3050 0.028 Uiso 1 1 calc R . .
H5B H -0.0462 0.9795 0.3798 0.028 Uiso 1 1 calc R . .
H5C H -0.1077 0.8262 0.3383 0.028 Uiso 1 1 calc R . .
C6 C -0.09040(18) 0.81431(14) 0.11794(12) 0.0211(3) Uani 1 1 d . . .
H6A H -0.2065 0.8370 0.1009 0.032 Uiso 1 1 calc R . .
H6B H -0.1016 0.7275 0.1399 0.032 Uiso 1 1 calc R . .
H6C H -0.0211 0.8126 0.0531 0.032 Uiso 1 1 calc R . .
C7 C 0.00582(18) 1.06021(14) 0.18238(12) 0.0208(3) Uani 1 1 d . . .
H7A H 0.0726 1.0644 0.1170 0.031 Uiso 1 1 calc R . .
H7B H 0.0607 1.1265 0.2431 0.031 Uiso 1 1 calc R . .
H7C H -0.1137 1.0775 0.1674 0.031 Uiso 1 1 calc R . .
C8 C 0.37102(19) 0.90039(16) 0.11698(13) 0.0266(3) Uani 1 1 d . . .
H8A H 0.4878 0.8763 0.1299 0.040 Uiso 1 1 calc R . .
H8B H 0.3806 0.9920 0.1056 0.040 Uiso 1 1 calc R . .
H8C H 0.3139 0.8427 0.0519 0.040 Uiso 1 1 calc R . .
C9 C 0.24165(16) 0.49235(12) 0.19322(10) 0.0133(2) Uani 1 1 d . . .
C10 C 0.35565(17) 0.37970(13) 0.21013(11) 0.0162(3) Uani 1 1 d . . .
H10A H 0.3224 0.3471 0.2780 0.019 Uiso 1 1 calc R . .
H10B H 0.3277 0.3055 0.1484 0.019 Uiso 1 1 calc R . .
C11 C 0.55665(17) 0.42288(14) 0.21785(11) 0.0189(3) Uani 1 1 d . . .
H11A H 0.6181 0.3496 0.2347 0.023 Uiso 1 1 calc R . .
H11B H 0.5943 0.4436 0.1465 0.023 Uiso 1 1 calc R . .
C12 C 0.60601(17) 0.54608(13) 0.30864(11) 0.0180(3) Uani 1 1 d . . .
H12A H 0.7323 0.5761 0.3086 0.022 Uiso 1 1 calc R . .
H12B H 0.5811 0.5225 0.3811 0.022 Uiso 1 1 calc R . .
C13 C 0.49987(16) 0.65956(13) 0.28839(11) 0.0151(3) Uani 1 1 d . . .
H13A H 0.5315 0.6865 0.2180 0.018 Uiso 1 1 calc R . .
H13B H 0.5326 0.7365 0.3471 0.018 Uiso 1 1 calc R . .
C14 C 0.26952(17) 0.52979(13) 0.07686(10) 0.0171(3) Uani 1 1 d . . .
H14A H 0.2467 0.4503 0.0210 0.026 Uiso 1 1 calc R . .
H14B H 0.3899 0.5700 0.0737 0.026 Uiso 1 1 calc R . .
H14C H 0.1893 0.5924 0.0633 0.026 Uiso 1 1 calc R . .
C15 C 0.04442(16) 0.43694(13) 0.19578(11) 0.0159(3) Uani 1 1 d . . .
H15A H -0.0279 0.5075 0.1914 0.024 Uiso 1 1 calc R . .
H15B H 0.0248 0.4031 0.2641 0.024 Uiso 1 1 calc R . .
H15C H 0.0132 0.3656 0.1334 0.024 Uiso 1 1 calc R . .
C16 C 0.32988(17) 0.69131(13) 0.50079(10) 0.0167(3) Uani 1 1 d . . .
H16 H 0.4519 0.7120 0.5164 0.020 Uiso 1 1 calc R . .
C17 C 0.20603(18) 0.74561(13) 0.56120(11) 0.0189(3) Uani 1 1 d . . .
H17 H 0.2267 0.8097 0.6259 0.023 Uiso 1 1 calc R . .
C18 C 0.34634(19) 0.99911(14) 0.36447(13) 0.0245(3) Uani 1 1 d . . .
H18A H 0.2824 0.9872 0.4297 0.037 Uiso 1 1 calc R . .
H18B H 0.3467 1.0899 0.3521 0.037 Uiso 1 1 calc R . .
H18C H 0.4666 0.9809 0.3752 0.037 Uiso 1 1 calc R . .

loop_
_atom_site_aniso_label
_atom_site_aniso_U_11
_atom_site_aniso_U_22
_atom_site_aniso_U_33
_atom_site_aniso_U_23
_atom_site_aniso_U_13
_atom_site_aniso_U_12
Si1 0.01165(17) 0.01283(18) 0.01748(18) 0.00443(13) 0.00025(13) -0.00013(12)
O1 0.0230(5) 0.0206(5) 0.0214(5) 0.0047(4) 0.0086(4) 0.0058(4)
O2 0.0134(4) 0.0163(4) 0.0142(4) 0.0010(3) 0.0034(3) 0.0005(3)
O3 0.0126(4) 0.0119(4) 0.0164(4) 0.0033(3) 0.0004(3) 0.0020(3)
C1 0.0243(7) 0.0134(6) 0.0132(6) 0.0042(5) 0.0039(5) 0.0030(5)
C2 0.0126(6) 0.0138(6) 0.0134(6) 0.0022(5) 0.0006(4) 0.0011(4)
C3 0.0112(6) 0.0122(6) 0.0131(6) 0.0031(5) 0.0000(4) 0.0016(4)
C4 0.0141(6) 0.0127(6) 0.0164(6) 0.0027(5) -0.0005(5) 0.0013(4)
C5 0.0161(6) 0.0192(7) 0.0224(7) 0.0055(5) 0.0029(5) 0.0030(5)
C6 0.0188(6) 0.0206(7) 0.0221(7) -0.0016(5) -0.0059(5) 0.0037(5)
C7 0.0212(7) 0.0174(7) 0.0253(7) 0.0075(5) 0.0012(5) 0.0037(5)
C8 0.0216(7) 0.0296(8) 0.0344(8) 0.0175(7) 0.0105(6) 0.0066(6)
C9 0.0121(6) 0.0149(6) 0.0124(6) 0.0012(5) 0.0003(4) 0.0014(4)
C10 0.0165(6) 0.0145(6) 0.0172(6) 0.0002(5) 0.0010(5) 0.0035(5)
C11 0.0157(6) 0.0210(7) 0.0208(7) 0.0031(5) 0.0018(5) 0.0066(5)
C12 0.0119(6) 0.0210(7) 0.0215(7) 0.0045(5) -0.0008(5) 0.0025(5)
C13 0.0112(6) 0.0158(6) 0.0177(6) 0.0027(5) 0.0005(5) -0.0003(4)
C14 0.0176(6) 0.0202(7) 0.0127(6) 0.0008(5) 0.0008(5) 0.0023(5)
C15 0.0137(6) 0.0150(6) 0.0170(6) -0.0010(5) -0.0006(5) -0.0011(5)
C16 0.0191(6) 0.0164(6) 0.0144(6) 0.0044(5) -0.0029(5) -0.0002(5)
C17 0.0261(7) 0.0154(6) 0.0140(6) 0.0001(5) -0.0006(5) 0.0019(5)
C18 0.0211(7) 0.0164(7) 0.0336(8) 0.0016(6) -0.0092(6) -0.0003(5)

loop_
_atom_type_symbol
_atom_type_description
_atom_type_scat_dispersion_real
_atom_type_scat_dispersion_imag
_atom_type_scat_source
C C 0.0033 0.0016 'International Tables Vol C Tables 4.2.6.8 and 6.1.1.4'
H H 0.0000 0.0000 'International Tables Vol C Tables 4.2.6.8 and 6.1.1.4'
O O 0.0106 0.0060 'International Tables Vol C Tables 4.2.6.8 and 6.1.1.4'
Si Si 0.0817 0.0704 'International Tables Vol C Tables 4.2.6.8 and 6.1.1.4'

loop_
_geom_angle_atom_site_label_1
_geom_angle_atom_site_label_2
_geom_angle_atom_site_label_3
_geom_angle
_geom_angle_site_symmetry_1
_geom_angle_site_symmetry_3
_geom_angle_publ_flag
O3 Si1 C18 112.78(6) . . ?
O3 Si1 C8 112.89(6) . . ?
C18 Si1 C8 108.33(7) . . ?
O3 Si1 C4 102.34(5) . . ?
C18 Si1 C4 110.44(6) . . ?
C8 Si1 C4 109.96(6) . . ?
C1 O2 C2 110.03(10) . . ?
C3 O3 Si1 141.04(8) . . ?
O1 C1 O2 121.95(12) . . ?
O1 C1 C17 130.00(13) . . ?
O2 C1 C17 108.04(11) . . ?
O2 C2 C16 103.49(10) . . ?
O2 C2 C3 110.72(9) . . ?
C16 C2 C3 115.85(10) . . ?
O2 C2 H2 108.8 . . ?
C16 C2 H2 108.8 . . ?
C3 C2 H2 108.8 . . ?
O3 C3 C13 111.50(9) . . ?
O3 C3 C2 106.53(9) . . ?
C13 C3 C2 108.69(10) . . ?
O3 C3 C9 108.81(10) . . ?
C13 C3 C9 109.95(10) . . ?
C2 C3 C9 111.34(9) . . ?
C6 C4 C5 108.75(10) . . ?
C6 C4 C7 109.35(11) . . ?
C5 C4 C7 109.14(11) . . ?
C6 C4 Si1 109.40(9) . . ?
C5 C4 Si1 109.68(9) . . ?
C7 C4 Si1 110.49(8) . . ?
C4 C5 H5A 109.5 . . ?
C4 C5 H5B 109.5 . . ?
H5A C5 H5B 109.5 . . ?
C4 C5 H5C 109.5 . . ?
H5A C5 H5C 109.5 . . ?
H5B C5 H5C 109.5 . . ?
C4 C6 H6A 109.5 . . ?
C4 C6 H6B 109.5 . . ?
H6A C6 H6B 109.5 . . ?
C4 C6 H6C 109.5 . . ?
H6A C6 H6C 109.5 . . ?
H6B C6 H6C 109.5 . . ?
C4 C7 H7A 109.5 . . ?
C4 C7 H7B 109.5 . . ?
H7A C7 H7B 109.5 . . ?
C4 C7 H7C 109.5 . . ?
H7A C7 H7C 109.5 . . ?
H7B C7 H7C 109.5 . . ?
Si1 C8 H8A 109.5 . . ?
Si1 C8 H8B 109.5 . . ?
H8A C8 H8B 109.5 . . ?
Si1 C8 H8C 109.5 . . ?
H8A C8 H8C 109.5 . . ?
H8B C8 H8C 109.5 . . ?
C15 C9 C14 107.11(10) . . ?
C15 C9 C10 108.29(10) . . ?
C14 C9 C10 109.63(10) . . ?
C15 C9 C3 112.29(10) . . ?
C14 C9 C3 109.61(10) . . ?
C10 C9 C3 109.84(10) . . ?
C11 C10 C9 114.46(10) . . ?
C11 C10 H10A 108.6 . . ?
C9 C10 H10A 108.6 . . ?
C11 C10 H10B 108.6 . . ?
C9 C10 H10B 108.6 . . ?
H10A C10 H10B 107.6 . . ?
C12 C11 C10 110.68(10) . . ?
C12 C11 H11A 109.5 . . ?
C10 C11 H11A 109.5 . . ?
C12 C11 H11B 109.5 . . ?
C10 C11 H11B 109.5 . . ?
H11A C11 H11B 108.1 . . ?
C11 C12 C13 110.34(11) . . ?
C11 C12 H12A 109.6 . . ?
C13 C12 H12A 109.6 . . ?
C11 C12 H12B 109.6 . . ?
C13 C12 H12B 109.6 . . ?
H12A C12 H12B 108.1 . . ?
C12 C13 C3 112.89(10) . . ?
C12 C13 H13A 109.0 . . ?
C3 C13 H13A 109.0 . . ?
C12 C13 H13B 109.0 . . ?
C3 C13 H13B 109.0 . . ?
H13A C13 H13B 107.8 . . ?
C9 C14 H14A 109.5 . . ?
C9 C14 H14B 109.5 . . ?
H14A C14 H14B 109.5 . . ?
C9 C14 H14C 109.5 . . ?
H14A C14 H14C 109.5 . . ?
H14B C14 H14C 109.5 . . ?
C9 C15 H15A 109.5 . . ?
C9 C15 H15B 109.5 . . ?
H15A C15 H15B 109.5 . . ?
C9 C15 H15C 109.5 . . ?
H15A C15 H15C 109.5 . . ?
H15B C15 H15C 109.5 . . ?
C17 C16 C2 109.94(11) . . ?
C17 C16 H16 125.0 . . ?
C2 C16 H16 125.0 . . ?
C16 C17 C1 108.50(12) . . ?
C16 C17 H17 125.7 . . ?
C1 C17 H17 125.7 . . ?
Si1 C18 H18A 109.5 . . ?
Si1 C18 H18B 109.5 . . ?
H18A C18 H18B 109.5 . . ?
Si1 C18 H18C 109.5 . . ?
H18A C18 H18C 109.5 . . ?
H18B C18 H18C 109.5 . . ?

loop_
_geom_bond_atom_site_label_1
_geom_bond_atom_site_label_2
_geom_bond_distance
_geom_bond_site_symmetry_2
_geom_bond_publ_flag
Si1 O3 1.6458(9) . ?
Si1 C18 1.8644(15) . ?
Si1 C8 1.8716(14) . ?
Si1 C4 1.8902(13) . ?
O1 C1 1.2100(16) . ?
O2 C1 1.3600(16) . ?
O2 C2 1.4509(14) . ?
O3 C3 1.4205(14) . ?
C1 C17 1.4738(19) . ?
C2 C16 1.4980(18) . ?
C2 C3 1.5658(16) . ?
C2 H2 0.9800 . ?
C3 C13 1.5413(16) . ?
C3 C9 1.5669(17) . ?
C4 C6 1.5347(18) . ?
C4 C5 1.5374(17) . ?
C4 C7 1.5383(17) . ?
C5 H5A 0.9600 . ?
C5 H5B 0.9600 . ?
C5 H5C 0.9600 . ?
C6 H6A 0.9600 . ?
C6 H6B 0.9600 . ?
C6 H6C 0.9600 . ?
C7 H7A 0.9600 . ?
C7 H7B 0.9600 . ?
C7 H7C 0.9600 . ?
C8 H8A 0.9600 . ?
C8 H8B 0.9600 . ?
C8 H8C 0.9600 . ?
C9 C15 1.5374(16) . ?
C9 C14 1.5403(17) . ?
C9 C10 1.5497(17) . ?
C10 C11 1.5303(18) . ?
C10 H10A 0.9700 . ?
C10 H10B 0.9700 . ?
C11 C12 1.5269(19) . ?
C11 H11A 0.9700 . ?
C11 H11B 0.9700 . ?
C12 C13 1.5300(18) . ?
C12 H12A 0.9700 . ?
C12 H12B 0.9700 . ?
C13 H13A 0.9700 . ?
C13 H13B 0.9700 . ?
C14 H14A 0.9600 . ?
C14 H14B 0.9600 . ?
C14 H14C 0.9600 . ?
C15 H15A 0.9600 . ?
C15 H15B 0.9600 . ?
C15 H15C 0.9600 . ?
C16 C17 1.3250(19) . ?
C16 H16 0.9300 . ?
C17 H17 0.9300 . ?
C18 H18A 0.9600 . ?
C18 H18B 0.9600 . ?
C18 H18C 0.9600 . ?
